data_4349852
loop_
_publ_author_name
'Gorelova, Liudmila A.'
'Pakhomova, Anna S.'
'Aprilis, Georgios'
'Dubrovinsky, Leonid S.'
'Krivovichev, Sergey V.'

_publ_section_title
;
 Pentacoordinated silicon in the high-pressure modification of datolite,
 CaBSiO4(OH)
;
_journal_issue 7
_journal_name_full 'Inorganic Chemistry Frontiers'
_journal_page_first 1653
_journal_paper_doi 10.1039/C8QI00257F
_journal_volume 5
_journal_year 2018
_chemical_formula_sum 'B Ca H O5 Si'
_chemical_formula_weight 159.99
_space_group_crystal_system monoclinic
_space_group_IT_number 14
_space_group_name_Hall '-P 2ybc'
_space_group_name_H-M_alt 'P 1 21/c 1'
_atom_sites_solution_hydrogens difmap
_audit_creation_method SHELXL-2014/7
_audit_update_record
;
2018-03-21 deposited with the CCDC.
2018-05-04 downloaded from the CCDC.
;
_cell_angle_alpha 90
_cell_angle_beta 90.70(3)
_cell_angle_gamma 90
_cell_formula_units_Z 4
_cell_length_a 4.538(3)
_cell_length_b 6.7951(13)
_cell_length_c 9.2277(9)
_cell_measurement_reflns_used 1162
_cell_measurement_temperature 298(2)
_cell_measurement_theta_max 17.457
_cell_measurement_theta_min 2.240
_cell_volume 284.5(2)
_computing_structure_refinement 'SHELXL-2014/7 (Sheldrick, 2014)'
_diffrn_ambient_temperature 298(2)
_diffrn_measured_fraction_theta_full 0.433
_diffrn_measured_fraction_theta_max 0.264
_diffrn_measurement_device_type 'esperanto-CrysAlisPro-abstract goniometer imported esperanto images'
_diffrn_radiation_wavelength 0.2984
_diffrn_reflns_av_R_equivalents 0.0452
_diffrn_reflns_av_unetI/netI 0.0660
_diffrn_reflns_Laue_measured_fraction_full 0.433
_diffrn_reflns_Laue_measured_fraction_max 0.264
_diffrn_reflns_limit_h_max 5
_diffrn_reflns_limit_h_min -4
_diffrn_reflns_limit_k_max 12
_diffrn_reflns_limit_k_min -13
_diffrn_reflns_limit_l_max 18
_diffrn_reflns_limit_l_min -17
_diffrn_reflns_number 1162
_diffrn_reflns_point_group_measured_fraction_full 0.433
_diffrn_reflns_point_group_measured_fraction_max 0.264
_diffrn_reflns_theta_full 10.314
_diffrn_reflns_theta_max 17.457
_diffrn_reflns_theta_min 2.240
_exptl_absorpt_coefficient_mu 1.272
_exptl_crystal_colour colorless
_exptl_crystal_density_diffrn 3.735
_exptl_crystal_density_meas ?
_exptl_crystal_density_method none
_exptl_crystal_description isosymmetric
_exptl_crystal_F_000 320
_exptl_crystal_size_max 0.010
_exptl_crystal_size_mid 0.010
_exptl_crystal_size_min 0.005
_refine_diff_density_max 1.902
_refine_diff_density_min -2.068
_refine_diff_density_rms 0.336
_refine_ls_extinction_method none
_refine_ls_goodness_of_fit_ref 1.200
_refine_ls_hydrogen_treatment refall
_refine_ls_matrix_type full
_refine_ls_number_parameters 53
_refine_ls_number_reflns 640
_refine_ls_number_restraints 1
_refine_ls_restrained_S_all 1.199
_refine_ls_R_factor_all 0.1283
_refine_ls_R_factor_gt 0.1133
_refine_ls_shift/su_max 0.000
_refine_ls_shift/su_mean 0.000
_refine_ls_structure_factor_coef Fsqd
_refine_ls_weighting_details 'w=1/[\s^2^(Fo^2^)+(0.2000P)^2^] where P=(Fo^2^+2Fc^2^)/3'
_refine_ls_weighting_scheme calc
_refine_ls_wR_factor_gt 0.2900
_refine_ls_wR_factor_ref 0.3172
_reflns_Friedel_coverage 0.000
_reflns_number_gt 477
_reflns_number_total 640
_reflns_threshold_expression 'I > 2\s(I)'
_cod_data_source_file c8qi00257f2.cif
_cod_data_source_block shelx_CCDC6
_cod_depositor_comments
;
The following automatic conversions were performed:

data item '_exptl_crystal_density_meas' value 'none' was changed to
'?' -- the value is perceived as not measured.

Automatic conversion script
Id: cif_fix_values 6909 2019-04-08 15:41:33Z antanas 
;
_cod_original_cell_volume 284.50(19)
_cod_original_sg_symbol_H-M 'P 21/c'
_cod_database_code 4349852
_shelx_shelxl_version_number 2014/7
_shelx_space_group_comment
;
The symmetry employed for this shelxl refinement is uniquely defined
by the following loop, which should always be used as a source of
symmetry information in preference to the above space-group names.
They are only intended as comments.
;

loop_
_space_group_symop_operation_xyz
'x, y, z'
'-x, y+1/2, -z+1/2'
'-x, -y, -z'
'x, -y-1/2, z-1/2'

loop_
_atom_site_label
_atom_site_type_symbol
_atom_site_fract_x
_atom_site_fract_y
_atom_site_fract_z
_atom_site_U_iso_or_equiv
_atom_site_adp_type
_atom_site_occupancy
_atom_site_site_symmetry_order
_atom_site_calc_flag
_atom_site_refinement_flags_posn
Ca1 Ca -0.0009(5) 0.63024(16) 0.18029(12) 0.0164(9) Uani 1 1 d .
Si1 Si 0.5281(7) 0.3205(2) 0.06630(18) 0.0140(11) Uani 1 1 d .
B1 B 0.587(3) 0.0577(8) -0.1524(6) 0.016(3) Uani 1 1 d .
O1 O 0.2618(19) 0.4610(6) 0.0170(4) 0.0141(11) Uani 1 1 d .
O2 O 0.724(2) 0.1802(6) -0.0398(5) 0.0141(11) Uani 1 1 d .
O3 O 0.7136(19) 0.3653(5) 0.2154(5) 0.0141(11) Uani 1 1 d .
O4 O 0.3162(18) 0.1388(6) 0.1313(5) 0.0141(11) Uani 1 1 d .
O5 O 0.2645(19) 0.0782(6) -0.1594(4) 0.0141(11) Uani 1 1 d D
H H 0.17(4) 0.01(2) -0.089(14) 0.07(6) Uiso 1 1 d D

loop_
_atom_site_aniso_label
_atom_site_aniso_U_11
_atom_site_aniso_U_22
_atom_site_aniso_U_33
_atom_site_aniso_U_23
_atom_site_aniso_U_13
_atom_site_aniso_U_12
Ca1 0.024(3) 0.0179(7) 0.0071(6) 0.0001(3) -0.0062(9) -0.0011(4)
Si1 0.019(3) 0.0176(8) 0.0052(7) 0.0008(5) -0.0073(12) 0.0012(6)
B1 0.029(10) 0.018(2) 0.0007(15) -0.0004(17) -0.003(3) -0.005(2)
O1 0.018(4) 0.0178(10) 0.0060(8) 0.0016(6) -0.0055(13) 0.0000(8)
O2 0.018(4) 0.0178(10) 0.0060(8) 0.0016(6) -0.0055(13) 0.0000(8)
O3 0.018(4) 0.0178(10) 0.0060(8) 0.0016(6) -0.0055(13) 0.0000(8)
O4 0.018(4) 0.0178(10) 0.0060(8) 0.0016(6) -0.0055(13) 0.0000(8)
O5 0.018(4) 0.0178(10) 0.0060(8) 0.0016(6) -0.0055(13) 0.0000(8)

loop_
_atom_type_symbol
_atom_type_description
_atom_type_scat_dispersion_real
_atom_type_scat_dispersion_imag
_atom_type_scat_source
O O 0.0056 0.0036 'International Tables Vol C Tables 4.2.6.8 and 6.1.1.4'
Si Si 0.0522 0.0431 'International Tables Vol C Tables 4.2.6.8 and 6.1.1.4'
B B 0.0004 0.0004 'International Tables Vol C Tables 4.2.6.8 and 6.1.1.4'
Ca Ca 0.1611 0.1926 'International Tables Vol C Tables 4.2.6.8 and 6.1.1.4'
H H 0.0000 0.0000 'International Tables Vol C Tables 4.2.6.8 and 6.1.1.4'

loop_
_geom_angle_atom_site_label_1
_geom_angle_atom_site_label_2
_geom_angle_atom_site_label_3
_geom_angle
_geom_angle_site_symmetry_1
_geom_angle_site_symmetry_3
O2 Ca1 O3 151.54(17) 3_665 1_455
O2 Ca1 O1 89.0(2) 3_665 3_565
O3 Ca1 O1 66.19(19) 1_455 3_565
O2 Ca1 O1 66.3(2) 3_665 .
O3 Ca1 O1 89.9(2) 1_455 .
O1 Ca1 O1 66.1(4) 3_565 .
O2 Ca1 O4 142.91(19) 3_665 2
O3 Ca1 O4 62.5(2) 1_455 2
O1 Ca1 O4 107.3(3) 3_565 2
O1 Ca1 O4 150.70(18) . 2
O2 Ca1 O3 60.94(18) 3_665 2_655
O3 Ca1 O3 146.45(9) 1_455 2_655
O1 Ca1 O3 146.35(18) 3_565 2_655
O1 Ca1 O3 109.8(3) . 2_655
O4 Ca1 O3 91.2(2) 2 2_655
O2 Ca1 O5 75.6(3) 3_665 3_565
O3 Ca1 O5 113.5(3) 1_455 3_565
O1 Ca1 O5 84.39(19) 3_565 3_565
O1 Ca1 O5 131.13(17) . 3_565
O4 Ca1 O5 73.3(2) 2 3_565
O3 Ca1 O5 74.2(2) 2_655 3_565
O2 Ca1 O5 115.1(3) 3_665 4_566
O3 Ca1 O5 73.7(2) 1_455 4_566
O1 Ca1 O5 126.90(16) 3_565 4_566
O1 Ca1 O5 80.96(19) . 4_566
O4 Ca1 O5 81.8(2) 2 4_566
O3 Ca1 O5 82.59(17) 2_655 4_566
O5 Ca1 O5 145.14(11) 3_565 4_566
O2 Ca1 B1 170.6(3) 3_665 4_466
O3 Ca1 B1 31.8(2) 1_455 4_466
O1 Ca1 B1 88.4(2) 3_565 4_466
O1 Ca1 B1 120.5(2) . 4_466
O4 Ca1 B1 30.93(17) 2 4_466
O3 Ca1 B1 118.6(2) 2_655 4_466
O5 Ca1 B1 95.1(3) 3_565 4_466
O5 Ca1 B1 73.5(3) 4_566 4_466
O2 Ca1 B1 30.54(16) 3_665 3_665
O3 Ca1 B1 173.5(3) 1_455 3_665
O1 Ca1 B1 118.3(2) 3_565 3_665
O1 Ca1 B1 88.0(3) . 3_665
O4 Ca1 B1 118.3(2) 2 3_665
O3 Ca1 B1 30.40(19) 2_655 3_665
O5 Ca1 B1 72.3(3) 3_565 3_665
O5 Ca1 B1 99.9(3) 4_566 3_665
B1 Ca1 B1 148.17(18) 4_466 3_665
O2 Ca1 Si1 29.30(17) 3_665 3_665
O3 Ca1 Si1 125.90(17) 1_455 3_665
O1 Ca1 Si1 78.5(2) 3_565 3_665
O1 Ca1 Si1 37.13(14) . 3_665
O4 Ca1 Si1 171.55(13) 2 3_665
O3 Ca1 Si1 80.77(19) 2_655 3_665
O5 Ca1 Si1 101.73(18) 3_565 3_665
O5 Ca1 Si1 99.7(2) 4_566 3_665
B1 Ca1 Si1 157.42(14) 4_466 3_665
B1 Ca1 Si1 53.30(19) 3_665 3_665
O2 Ca1 Si1 125.01(13) 3_665 1_455
O3 Ca1 Si1 29.20(11) 1_455 1_455
O1 Ca1 Si1 37.01(16) 3_565 1_455
O1 Ca1 Si1 78.39(19) . 1_455
O4 Ca1 Si1 80.92(15) 2 1_455
O3 Ca1 Si1 171.8(2) 2_655 1_455
O5 Ca1 Si1 101.21(18) 3_565 1_455
O5 Ca1 Si1 98.38(15) 4_566 1_455
B1 Ca1 Si1 54.44(13) 4_466 1_455
B1 Ca1 Si1 155.17(12) 3_665 1_455
Si1 Ca1 Si1 106.97(8) 3_665 1_455
O1 Si1 O3 120.5(3) . .
O1 Si1 O2 126.2(3) . .
O3 Si1 O2 109.5(4) . .
O1 Si1 O4 96.1(4) . .
O3 Si1 O4 97.3(3) . .
O2 Si1 O4 95.9(3) . .
O1 Si1 O1 78.7(5) . 3_665
O3 Si1 O1 86.6(3) . 3_665
O2 Si1 O1 86.3(3) . 3_665
O4 Si1 O1 174.6(3) . 3_665
O1 Si1 Si1 43.7(3) . 3_665
O3 Si1 Si1 104.76(17) . 3_665
O2 Si1 Si1 107.4(2) . 3_665
O4 Si1 Si1 139.7(3) . 3_665
O1 Si1 Si1 35.0(2) 3_665 3_665
O1 Si1 Ca1 104.4(3) . 3_665
O3 Si1 Ca1 103.8(3) . 3_665
O2 Si1 Ca1 41.7(2) . 3_665
O4 Si1 Ca1 136.9(2) . 3_665
O1 Si1 Ca1 44.7(2) 3_665 3_665
Si1 Si1 Ca1 69.20(12) 3_665 3_665
O1 Si1 Ca1 101.7(2) . 1_655
O3 Si1 Ca1 42.1(2) . 1_655
O2 Si1 Ca1 102.5(3) . 1_655
O4 Si1 Ca1 139.11(16) . 1_655
O1 Si1 Ca1 44.52(13) 3_665 1_655
Si1 Si1 Ca1 67.41(9) 3_665 1_655
Ca1 Si1 Ca1 73.04(8) 3_665 1_655
O1 Si1 Ca1 37.37(15) . 3_565
O3 Si1 Ca1 157.6(3) . 3_565
O2 Si1 Ca1 92.4(2) . 3_565
O4 Si1 Ca1 84.7(2) . 3_565
O1 Si1 Ca1 90.27(18) 3_665 3_565
Si1 Si1 Ca1 62.53(8) 3_665 3_565
Ca1 Si1 Ca1 89.17(6) 3_665 3_565
Ca1 Si1 Ca1 129.94(6) 1_655 3_565
O1 Si1 Ca1 34.77(19) . .
O3 Si1 Ca1 89.0(3) . .
O2 Si1 Ca1 160.8(2) . .
O4 Si1 Ca1 86.2(3) . .
O1 Si1 Ca1 90.1(2) 3_665 .
Si1 Si1 Ca1 61.35(11) 3_665 .
Ca1 Si1 Ca1 130.56(6) 3_665 .
Ca1 Si1 Ca1 87.81(6) 1_655 .
Ca1 Si1 Ca1 68.82(7) 3_565 .
O1 Si1 Ca1 152.5(2) . 2_645
O3 Si1 Ca1 34.81(17) . 2_645
O2 Si1 Ca1 81.22(19) . 2_645
O4 Si1 Ca1 80.5(2) . 2_645
O1 Si1 Ca1 104.8(2) 3_665 2_645
Si1 Si1 Ca1 134.32(14) 3_665 2_645
Ca1 Si1 Ca1 96.14(11) 3_665 2_645
Ca1 Si1 Ca1 66.93(5) 1_655 2_645
Ca1 Si1 Ca1 163.09(7) 3_565 2_645
Ca1 Si1 Ca1 117.86(6) . 2_645
O1 Si1 Ca1 83.9(3) . 2_545
O3 Si1 Ca1 81.9(3) . 2_545
O2 Si1 Ca1 123.3(2) . 2_545
O4 Si1 Ca1 28.1(2) . 2_545
O1 Si1 Ca1 150.4(2) 3_665 2_545
Si1 Si1 Ca1 123.37(17) 3_665 2_545
Ca1 Si1 Ca1 164.89(5) 3_665 2_545
Ca1 Si1 Ca1 118.22(6) 1_655 2_545
Ca1 Si1 Ca1 90.13(10) 3_565 2_545
Ca1 Si1 Ca1 62.66(6) . 2_545
Ca1 Si1 Ca1 80.56(6) 2_645 2_545
O4 B1 O3 109.3(8) 3_655 4_565
O4 B1 O2 108.0(6) 3_655 .
O3 B1 O2 102.8(7) 4_565 .
O4 B1 O5 113.7(7) 3_655 .
O3 B1 O5 109.4(6) 4_565 .
O2 B1 O5 113.0(8) . .
O4 B1 Ca1 55.2(5) 3_655 4_665
O3 B1 Ca1 54.4(4) 4_565 4_665
O2 B1 Ca1 112.1(8) . 4_665
O5 B1 Ca1 134.6(3) . 4_665
O4 B1 Ca1 120.7(8) 3_655 3_665
O3 B1 Ca1 52.2(4) 4_565 3_665
O2 B1 Ca1 50.6(4) . 3_665
O5 B1 Ca1 125.6(4) . 3_665
Ca1 B1 Ca1 80.9(4) 4_665 3_665
Si1 O1 Si1 101.3(5) . 3_665
Si1 O1 Ca1 117.0(3) . 3_565
Si1 O1 Ca1 98.47(18) 3_665 3_565
Si1 O1 Ca1 121.3(2) . .
Si1 O1 Ca1 98.2(2) 3_665 .
Ca1 O1 Ca1 113.9(4) 3_565 .
B1 O2 Si1 121.7(8) . .
B1 O2 Ca1 98.8(5) . 3_665
Si1 O2 Ca1 109.0(2) . 3_665
B1 O3 Si1 124.7(7) 4_566 .
B1 O3 Ca1 93.9(4) 4_566 1_655
Si1 O3 Ca1 108.7(2) . 1_655
B1 O3 Ca1 97.4(3) 4_566 2_645
Si1 O3 Ca1 120.9(2) . 2_645
Ca1 O3 Ca1 107.2(3) 1_655 2_645
B1 O4 Si1 124.3(7) 3_655 .
B1 O4 Ca1 93.9(5) 3_655 2_545
Si1 O4 Ca1 131.5(3) . 2_545
B1 O5 Ca1 126.6(3) . 3_565
B1 O5 Ca1 118.0(4) . 4_565
Ca1 O5 Ca1 101.6(2) 3_565 4_565
B1 O5 H 112(10) . .
Ca1 O5 H 105(10) 3_565 .
Ca1 O5 H 85(10) 4_565 .

loop_
_geom_bond_atom_site_label_1
_geom_bond_atom_site_label_2
_geom_bond_distance
_geom_bond_site_symmetry_2
Ca1 O2 2.226(8) 3_665
Ca1 O3 2.244(6) 1_455
Ca1 O1 2.247(5) 3_565
Ca1 O1 2.249(7) .
Ca1 O4 2.266(8) 2
Ca1 O3 2.268(5) 2_655
Ca1 O5 2.321(6) 3_565
Ca1 O5 2.367(5) 4_566
Ca1 B1 2.753(12) 4_466
Ca1 B1 2.846(10) 3_665
Ca1 Si1 3.164(4) 3_665
Ca1 Si1 3.170(3) 1_455
Si1 O1 1.602(7) .
Si1 O3 1.633(5) .
Si1 O2 1.638(8) .
Si1 O4 1.680(7) .
Si1 O1 1.929(7) 3_665
Si1 Si1 2.739(3) 3_665
Si1 Ca1 3.164(4) 3_665
Si1 Ca1 3.170(3) 1_655
Si1 Ca1 3.299(3) 3_565
Si1 Ca1 3.408(3) 2_645
Si1 Ca1 3.606(4) 2_545
B1 O4 1.418(8) 3_655
B1 O3 1.452(11) 4_565
B1 O2 1.464(7) .
B1 O5 1.471(16) .
B1 Ca1 2.753(12) 4_665
B1 Ca1 2.846(10) 3_665
O1 Si1 1.929(7) 3_665
O1 Ca1 2.247(5) 3_565
O2 Ca1 2.226(8) 3_665
O3 B1 1.452(11) 4_566
O3 Ca1 2.244(6) 1_655
O3 Ca1 2.268(5) 2_645
O4 B1 1.418(8) 3_655
O4 Ca1 2.266(8) 2_545
O5 Ca1 2.321(6) 3_565
O5 Ca1 2.367(5) 4_565
O5 H 0.90(2) .
